data_2242390
loop_
_publ_author_name
'Aydemir, Ercan'
'Kansiz, Sevgi'
'Gumus, Mustafa Kemal'
'Gorobets, Nikolay Yu.'
'Dege, Necmi'

_publ_section_title
;
 Crystal structure and Hirshfeld surface analysis of
 7-ethoxy-5-methyl-2-(pyridin-3-yl)-11,12-dihydro-5,11-methano[1,2,4]triazolo[1,5-<i>c</i>][1,3,5]benzoxadiazocine
;
_journal_coeditor_code XU5917
_journal_issue 3
_journal_name_full 'Acta Crystallographica Section E'
_journal_page_first 367
_journal_page_last 370
_journal_paper_doi 10.1107/S2056989018002621
_journal_volume 74
_journal_year 2018
_chemical_formula_iupac 'C19 H19 N5 O2'
_chemical_formula_moiety 'C19 H19 N5 O2'
_chemical_formula_sum 'C19 H19 N5 O2'
_chemical_formula_weight 349.39
_chemical_name_common
;
6-Methoxy-9-methyl-12-(pyridin-3-yl)-8-oxa-10,11,13,15-tetraazatetracyclo\
[7.6.1.0^2,7^.0^10,14^]hexadeca-2(7),3,5,11,13-pentaene
;
_chemical_name_systematic
7-Ethoxy-5-methyl-2-(pyridin-3-yl)-11,12-dihydro-5,11-methano-1,2,4]-triazolo[1,5-<i>c</i>][1,3,5]benzoxadiazocine
_space_group_crystal_system tetragonal
_space_group_IT_number 82
_space_group_name_Hall 'I -4'
_space_group_name_H-M_alt 'I -4'
_symmetry_space_group_name_Hall 'I -4'
_symmetry_space_group_name_H-M 'I -4'
_atom_sites_solution_hydrogens geom
_audit_creation_method SHELXL-2017/1
_cell_angle_alpha 90
_cell_angle_beta 90
_cell_angle_gamma 90
_cell_formula_units_Z 8
_cell_length_a 17.1509(8)
_cell_length_b 17.1509(8)
_cell_length_c 11.9033(7)
_cell_measurement_reflns_used 8727
_cell_measurement_temperature 293(2)
_cell_measurement_theta_max 27.59
_cell_measurement_theta_min 1.68
_cell_volume 3501.4(3)
_computing_cell_refinement
;
X-AREA (Stoe & Cie, 2002)
;
_computing_data_collection
;
X-AREA (Stoe & Cie, 2002)
;
_computing_data_reduction
;
X-RED (Stoe & Cie, 2002)
;
_computing_molecular_graphics
;
ORTEP-3 for Windows (Farrugia, 2012)
;
_computing_publication_material
;
WinGX (Farrugia, 2012) and PLATON (Spek, 2009)
;
_computing_structure_refinement
;
SHELXL2017 (Sheldrick, 2008)
;
_computing_structure_solution
;
WinGX (Farrugia, 2012)
;
_diffrn_ambient_temperature 293(2)
_diffrn_detector_area_resol_mean 6.67
_diffrn_measured_fraction_theta_full 1.000
_diffrn_measured_fraction_theta_max 1.000
_diffrn_measurement_device_type 'Stoe IPDS 2'
_diffrn_measurement_method 'rotation method'
_diffrn_radiation_type MoK\a
_diffrn_radiation_wavelength 0.71073
_diffrn_reflns_av_R_equivalents 0.0527
_diffrn_reflns_limit_h_max 21
_diffrn_reflns_limit_h_min -20
_diffrn_reflns_limit_k_max 21
_diffrn_reflns_limit_k_min -21
_diffrn_reflns_limit_l_max 13
_diffrn_reflns_limit_l_min -14
_diffrn_reflns_number 8018
_diffrn_reflns_theta_full 25.242
_diffrn_reflns_theta_max 26.498
_diffrn_reflns_theta_min 1.679
_exptl_absorpt_coefficient_mu 0.090
_exptl_absorpt_correction_T_max 0.9840
_exptl_absorpt_correction_T_min 0.9591
_exptl_absorpt_correction_type integration
_exptl_absorpt_process_details
;
(X-RED32; Stoe & Cie, 2002)
;
_exptl_crystal_colour colorless
_exptl_crystal_density_diffrn 1.326
_exptl_crystal_description prism
_exptl_crystal_F_000 1472
_exptl_crystal_size_max 0.540
_exptl_crystal_size_mid 0.343
_exptl_crystal_size_min 0.160
_refine_diff_density_max 0.154
_refine_diff_density_min -0.119
_refine_ls_abs_structure_details
;
 Refined as an inversion twin.
;
_refine_ls_abs_structure_Flack -3(2)
_refine_ls_extinction_method none
_refine_ls_goodness_of_fit_ref 0.899
_refine_ls_hydrogen_treatment constr
_refine_ls_matrix_type full
_refine_ls_number_parameters 236
_refine_ls_number_reflns 3629
_refine_ls_number_restraints 0
_refine_ls_restrained_S_all 0.899
_refine_ls_R_factor_all 0.0734
_refine_ls_R_factor_gt 0.0419
_refine_ls_shift/su_max 0.000
_refine_ls_shift/su_mean 0.000
_refine_ls_structure_factor_coef Fsqd
_refine_ls_weighting_details 'w=1/[\s^2^(Fo^2^)+(0.0372P)^2^] where P=(Fo^2^+2Fc^2^)/3'
_refine_ls_weighting_scheme calc
_refine_ls_wR_factor_gt 0.0789
_refine_ls_wR_factor_ref 0.0879
_reflns_number_gt 2449
_reflns_number_total 3629
_reflns_threshold_expression 'I > 2\s(I)'
_cod_data_source_file xu5917sup1.cif
_cod_data_source_block I
_cod_original_cell_volume 3501.4(4)
_cod_database_code 2242390
_shelx_space_group_comment
;
The symmetry employed for this shelxl refinement is uniquely defined
by the following loop, which should always be used as a source of
symmetry information in preference to the above space-group names.
They are only intended as comments.
;

loop_
_symmetry_equiv_pos_as_xyz
'x, y, z'
'-x, -y, z'
'y, -x, -z'
'-y, x, -z'
'x+1/2, y+1/2, z+1/2'
'-x+1/2, -y+1/2, z+1/2'
'y+1/2, -x+1/2, -z+1/2'
'-y+1/2, x+1/2, -z+1/2'

loop_
_atom_site_type_symbol
_atom_site_label
_atom_site_fract_x
_atom_site_fract_y
_atom_site_fract_z
_atom_site_U_iso_or_equiv
_atom_site_adp_type
_atom_site_calc_flag
_atom_site_occupancy
C C1 0.0390(2) 0.7259(2) 0.4925(3) 0.0581(10) Uani d 1
H H1 -0.014021 0.716332 0.501878 0.070 Uiso calc 1
C C2 0.0662(2) 0.7372(2) 0.3863(3) 0.0597(10) Uani d 1
H H2 0.032912 0.733641 0.324888 0.072 Uiso calc 1
C C3 0.1444(2) 0.7541(2) 0.3716(3) 0.0558(9) Uani d 1
H H3 0.164641 0.761427 0.299904 0.067 Uiso calc 1
C C4 0.19186(19) 0.76002(19) 0.4641(3) 0.0451(8) Uani d 1
C C5 0.1594(2) 0.7450(2) 0.5683(3) 0.0524(9) Uani d 1
H H5 0.191757 0.746889 0.630959 0.063 Uiso calc 1
C C6 0.27446(19) 0.78337(18) 0.4538(3) 0.0433(8) Uani d 1
C C7 0.3820(2) 0.81015(19) 0.3807(3) 0.0452(8) Uani d 1
C C8 0.5188(2) 0.8326(2) 0.3714(3) 0.0530(9) Uani d 1
H H8 0.557656 0.853590 0.319160 0.064 Uiso calc 1
C C9 0.5062(2) 0.8898(2) 0.4669(4) 0.0575(10) Uani d 1
H H9A 0.555879 0.903724 0.500282 0.069 Uiso calc 1
H H9B 0.481787 0.936913 0.438785 0.069 Uiso calc 1
C C10 0.4545(2) 0.85180(19) 0.5536(3) 0.0484(8) Uani d 1
C C11 0.4295(2) 0.9041(2) 0.6485(4) 0.0620(11) Uani d 1
H H11A 0.401451 0.947929 0.618728 0.093 Uiso calc 1
H H11B 0.396382 0.875548 0.698823 0.093 Uiso calc 1
H H11C 0.474656 0.922184 0.688324 0.093 Uiso calc 1
C C12 0.53691(18) 0.74016(18) 0.5322(3) 0.0432(8) Uani d 1
C C13 0.54834(18) 0.75667(19) 0.4207(3) 0.0460(8) Uani d 1
C C14 0.5883(2) 0.7029(2) 0.3536(3) 0.0557(10) Uani d 1
H H14 0.596039 0.713003 0.277630 0.067 Uiso calc 1
C C15 0.6162(2) 0.6352(2) 0.4004(4) 0.0631(11) Uani d 1
H H15 0.642215 0.599352 0.355389 0.076 Uiso calc 1
C C16 0.6062(2) 0.6195(2) 0.5133(3) 0.0576(10) Uani d 1
H H16 0.625672 0.573495 0.543568 0.069 Uiso calc 1
C C17 0.56737(19) 0.6719(2) 0.5813(3) 0.0471(8) Uani d 1
C C18 0.5850(3) 0.5943(3) 0.7453(4) 0.0716(12) Uani d 1
H H18A 0.641332 0.593704 0.738080 0.086 Uiso calc 1
H H18B 0.564269 0.547848 0.709738 0.086 Uiso calc 1
C C19 0.5622(3) 0.5965(3) 0.8665(4) 0.1006(17) Uani d 1
H H19A 0.582492 0.551306 0.903941 0.151 Uiso calc 1
H H19B 0.583133 0.642681 0.900739 0.151 Uiso calc 1
H H19C 0.506407 0.597026 0.872521 0.151 Uiso calc 1
N N1 0.08383(17) 0.72774(19) 0.5838(3) 0.0572(8) Uani d 1
N N2 0.31602(16) 0.80437(15) 0.5418(2) 0.0458(7) Uani d 1
N N3 0.38723(15) 0.82148(16) 0.4920(2) 0.0442(7) Uani d 1
N N4 0.31108(15) 0.78598(17) 0.3519(2) 0.0467(7) Uani d 1
N N5 0.44380(16) 0.82375(18) 0.3130(2) 0.0542(8) Uani d 1
H H5A 0.439554 0.826988 0.241203 0.065 Uiso calc 1
O O1 0.49588(12) 0.78802(13) 0.60565(18) 0.0468(6) Uani d 1
O O2 0.55363(14) 0.66252(14) 0.6933(2) 0.0567(7) Uani d 1

loop_
_atom_site_aniso_label
_atom_site_aniso_U_11
_atom_site_aniso_U_22
_atom_site_aniso_U_33
_atom_site_aniso_U_12
_atom_site_aniso_U_13
_atom_site_aniso_U_23
C1 0.045(2) 0.071(3) 0.058(3) -0.0032(17) -0.0068(19) -0.002(2)
C2 0.055(2) 0.077(3) 0.048(2) -0.0014(19) -0.0144(18) -0.001(2)
C3 0.055(2) 0.070(2) 0.042(2) 0.0003(18) -0.0024(18) 0.0043(18)
C4 0.0452(19) 0.051(2) 0.0389(19) 0.0027(15) -0.0019(16) -0.0025(16)
C5 0.050(2) 0.065(2) 0.043(2) 0.0048(17) -0.0047(17) -0.0016(18)
C6 0.0474(19) 0.0454(19) 0.0370(19) 0.0039(14) -0.0035(16) -0.0014(16)
C7 0.052(2) 0.046(2) 0.037(2) 0.0000(16) -0.0011(17) 0.0026(16)
C8 0.050(2) 0.054(2) 0.055(2) -0.0108(17) -0.0034(18) 0.0068(19)
C9 0.062(2) 0.0416(19) 0.069(3) -0.0079(16) -0.012(2) 0.0020(19)
C10 0.052(2) 0.0433(18) 0.050(2) 0.0020(15) -0.0100(17) -0.0025(17)
C11 0.070(3) 0.051(2) 0.064(3) 0.0125(18) -0.020(2) -0.0181(19)
C12 0.0350(17) 0.0465(19) 0.048(2) -0.0012(14) -0.0029(15) -0.0062(17)
C13 0.0388(19) 0.050(2) 0.049(2) -0.0059(15) -0.0008(16) -0.0023(17)
C14 0.048(2) 0.066(2) 0.054(2) -0.0040(18) 0.0081(18) -0.0043(19)
C15 0.056(2) 0.065(3) 0.068(3) 0.0102(19) 0.014(2) -0.013(2)
C16 0.048(2) 0.056(2) 0.069(3) 0.0077(17) 0.0038(19) -0.001(2)
C17 0.0395(19) 0.048(2) 0.053(2) 0.0002(15) -0.0013(16) 0.0001(17)
C18 0.070(3) 0.072(3) 0.073(3) 0.020(2) -0.002(2) 0.020(2)
C19 0.101(4) 0.119(4) 0.082(3) 0.032(3) 0.009(3) 0.039(3)
N1 0.0495(18) 0.075(2) 0.0473(19) -0.0042(15) -0.0009(15) 0.0003(16)
N2 0.0471(17) 0.0498(16) 0.0404(17) 0.0034(12) -0.0027(14) -0.0044(13)
N3 0.0414(16) 0.0491(16) 0.0422(18) -0.0011(12) -0.0038(13) -0.0030(13)
N4 0.0436(17) 0.0571(18) 0.0393(17) 0.0005(14) -0.0050(13) 0.0033(13)
N5 0.0486(18) 0.073(2) 0.0410(16) -0.0050(15) -0.0034(14) 0.0104(16)
O1 0.0494(13) 0.0459(13) 0.0451(13) 0.0082(10) -0.0054(11) -0.0044(11)
O2 0.0557(15) 0.0585(16) 0.0559(16) 0.0140(12) -0.0017(13) 0.0087(13)

loop_
_atom_type_symbol
_atom_type_description
_atom_type_scat_dispersion_real
_atom_type_scat_dispersion_imag
_atom_type_scat_source
C C 0.0033 0.0016 'International Tables Vol C Tables 4.2.6.8 and 6.1.1.4'
H H 0.0000 0.0000 'International Tables Vol C Tables 4.2.6.8 and 6.1.1.4'
N N 0.0061 0.0033 'International Tables Vol C Tables 4.2.6.8 and 6.1.1.4'
O O 0.0106 0.0060 'International Tables Vol C Tables 4.2.6.8 and 6.1.1.4'

loop_
_geom_angle_atom_site_label_1
_geom_angle_atom_site_label_2
_geom_angle_atom_site_label_3
_geom_angle
N1 C1 C2 123.7(3)
N1 C1 H1 118.1
C2 C1 H1 118.1
C1 C2 C3 118.7(4)
C1 C2 H2 120.7
C3 C2 H2 120.7
C4 C3 C2 119.2(3)
C4 C3 H3 120.4
C2 C3 H3 120.4
C3 C4 C5 117.8(3)
C3 C4 C6 121.4(3)
C5 C4 C6 120.7(3)
N1 C5 C4 123.5(3)
N1 C5 H5 118.2
C4 C5 H5 118.2
N2 C6 N4 116.6(3)
N2 C6 C4 121.8(3)
N4 C6 C4 121.5(3)
N4 C7 N3 111.2(3)
N4 C7 N5 128.1(3)
N3 C7 N5 120.7(3)
N5 C8 C13 112.8(3)
N5 C8 C9 107.2(3)
C13 C8 C9 108.2(3)
N5 C8 H8 109.5
C13 C8 H8 109.5
C9 C8 H8 109.5
C10 C9 C8 108.5(3)
C10 C9 H9A 110.0
C8 C9 H9A 110.0
C10 C9 H9B 110.0
C8 C9 H9B 110.0
H9A C9 H9B 108.4
O1 C10 N3 109.5(3)
O1 C10 C11 105.7(3)
N3 C10 C11 111.3(3)
O1 C10 C9 109.4(3)
N3 C10 C9 105.9(3)
C11 C10 C9 115.1(3)
C10 C11 H11A 109.5
C10 C11 H11B 109.5
H11A C11 H11B 109.5
C10 C11 H11C 109.5
H11A C11 H11C 109.5
H11B C11 H11C 109.5
C13 C12 O1 124.0(3)
C13 C12 C17 121.3(3)
O1 C12 C17 114.7(3)
C12 C13 C14 119.1(3)
C12 C13 C8 120.3(3)
C14 C13 C8 120.6(3)
C15 C14 C13 119.7(4)
C15 C14 H14 120.1
C13 C14 H14 120.1
C14 C15 C16 121.1(4)
C14 C15 H15 119.5
C16 C15 H15 119.5
C17 C16 C15 120.3(4)
C17 C16 H16 119.9
C15 C16 H16 119.9
O2 C17 C16 125.5(3)
O2 C17 C12 116.0(3)
C16 C17 C12 118.5(3)
O2 C18 C19 107.4(4)
O2 C18 H18A 110.2
C19 C18 H18A 110.2
O2 C18 H18B 110.2
C19 C18 H18B 110.2
H18A C18 H18B 108.5
C18 C19 H19A 109.5
C18 C19 H19B 109.5
H19A C19 H19B 109.5
C18 C19 H19C 109.5
H19A C19 H19C 109.5
H19B C19 H19C 109.5
C1 N1 C5 116.8(3)
C6 N2 N3 101.2(3)
C7 N3 N2 109.4(3)
C7 N3 C10 126.8(3)
N2 N3 C10 123.7(3)
C7 N4 C6 101.6(3)
C7 N5 C8 115.0(3)
C7 N5 H5A 122.5
C8 N5 H5A 122.5
C12 O1 C10 115.3(2)
C17 O2 C18 117.1(3)

loop_
_geom_bond_atom_site_label_1
_geom_bond_atom_site_label_2
_geom_bond_distance
C1 N1 1.331(5)
C1 C2 1.362(5)
C1 H1 0.9300
C2 C3 1.384(5)
C2 H2 0.9300
C3 C4 1.373(5)
C3 H3 0.9300
C4 C5 1.383(5)
C4 C6 1.477(4)
C5 N1 1.343(4)
C5 H5 0.9300
C6 N2 1.317(4)
C6 N4 1.367(4)
C7 N4 1.330(4)
C7 N3 1.342(4)
C7 N5 1.352(4)
C8 N5 1.469(4)
C8 C13 1.515(5)
C8 C9 1.517(5)
C8 H8 0.9800
C9 C10 1.509(5)
C9 H9A 0.9700
C9 H9B 0.9700
C10 O1 1.443(4)
C10 N3 1.463(4)
C10 C11 1.504(5)
C11 H11A 0.9600
C11 H11B 0.9600
C11 H11C 0.9600
C12 C13 1.372(5)
C12 O1 1.390(4)
C12 C17 1.409(5)
C13 C14 1.399(5)
C14 C15 1.374(5)
C14 H14 0.9300
C15 C16 1.380(6)
C15 H15 0.9300
C16 C17 1.380(5)
C16 H16 0.9300
C17 O2 1.364(4)
C18 O2 1.428(4)
C18 C19 1.495(6)
C18 H18A 0.9700
C18 H18B 0.9700
C19 H19A 0.9600
C19 H19B 0.9600
C19 H19C 0.9600
N2 N3 1.389(4)
N5 H5A 0.8600

loop_
_geom_hbond_atom_site_label_D
_geom_hbond_atom_site_label_H
_geom_hbond_atom_site_label_A
_geom_hbond_site_symmetry_A
_geom_hbond_distance_DH
_geom_hbond_distance_HA
_geom_hbond_distance_DA
_geom_hbond_angle_DHA
_geom_hbond_publ_flag
N5 H5A N1 6_564 0.86 2.13 2.907(4) 149.4 yes

loop_
_geom_torsion_atom_site_label_1
_geom_torsion_atom_site_label_2
_geom_torsion_atom_site_label_3
_geom_torsion_atom_site_label_4
_geom_torsion
N1 C1 C2 C3 -2.2(6)
C1 C2 C3 C4 -0.9(6)
C2 C3 C4 C5 3.0(5)
C2 C3 C4 C6 -175.7(3)
C3 C4 C5 N1 -2.5(5)
C6 C4 C5 N1 176.2(3)
C3 C4 C6 N2 166.1(3)
C5 C4 C6 N2 -12.5(5)
C3 C4 C6 N4 -12.4(5)
C5 C4 C6 N4 169.0(3)
N5 C8 C9 C10 68.7(3)
C13 C8 C9 C10 -53.3(4)
C8 C9 C10 O1 67.4(3)
C8 C9 C10 N3 -50.5(3)
C8 C9 C10 C11 -173.8(3)
O1 C12 C13 C14 -177.8(3)
C17 C12 C13 C14 2.6(5)
O1 C12 C13 C8 2.9(5)
C17 C12 C13 C8 -176.7(3)
N5 C8 C13 C12 -98.3(4)
C9 C8 C13 C12 20.1(4)
N5 C8 C13 C14 82.4(4)
C9 C8 C13 C14 -159.2(3)
C12 C13 C14 C15 -0.7(5)
C8 C13 C14 C15 178.6(3)
C13 C14 C15 C16 -0.7(6)
C14 C15 C16 C17 0.3(6)
C15 C16 C17 O2 179.6(4)
C15 C16 C17 C12 1.5(5)
C13 C12 C17 O2 178.7(3)
O1 C12 C17 O2 -0.9(4)
C13 C12 C17 C16 -3.0(5)
O1 C12 C17 C16 177.4(3)
C2 C1 N1 C5 2.8(6)
C4 C5 N1 C1 -0.4(5)
N4 C6 N2 N3 -0.8(3)
C4 C6 N2 N3 -179.3(3)
N4 C7 N3 N2 -0.2(4)
N5 C7 N3 N2 179.3(3)
N4 C7 N3 C10 -176.5(3)
N5 C7 N3 C10 3.0(5)
C6 N2 N3 C7 0.5(3)
C6 N2 N3 C10 177.0(3)
O1 C10 N3 C7 -101.2(4)
C11 C10 N3 C7 142.3(4)
C9 C10 N3 C7 16.6(4)
O1 C10 N3 N2 83.0(4)
C11 C10 N3 N2 -33.5(4)
C9 C10 N3 N2 -159.2(3)
N3 C7 N4 C6 -0.2(4)
N5 C7 N4 C6 -179.7(3)
N2 C6 N4 C7 0.7(4)
C4 C6 N4 C7 179.2(3)
N4 C7 N5 C8 -166.6(3)
N3 C7 N5 C8 14.0(5)
C13 C8 N5 C7 70.4(4)
C9 C8 N5 C7 -48.7(4)
C13 C12 O1 C10 9.4(4)
C17 C12 O1 C10 -171.0(3)
N3 C10 O1 C12 71.7(3)
C11 C10 O1 C12 -168.4(3)
C9 C10 O1 C12 -43.9(4)
C16 C17 O2 C18 2.8(5)
C12 C17 O2 C18 -179.0(3)
C19 C18 O2 C17 -179.6(4)

_cod_database_fobs_code 2242390
